data_1514876
loop_
_publ_author_name
'Farr\'an, Angeles'
'Mohanraj, John'
'Clarkson, Guy J.'
'Claramunt, Rosa M.'
'Herranz, Fernando'
'Accorsi, Gianluca'

_publ_section_title
;
 Tuning photoinduced processes of covalently bound isoalloxazine and
 anthraquinone bichromophores.
;
_journal_issue 5
_journal_name_full
'Photochemical &amp; photobiological sciences : Official journal of the European Photochemistry Association and the European Society for Photobiology'
_journal_page_first 813
_journal_page_last 822
_journal_paper_doi 10.1039/c3pp25321j
_journal_volume 12
_journal_year 2013
_chemical_formula_moiety 'C44 H52 N6 O9'
_chemical_formula_sum 'C44 H52 N6 O9'
_chemical_formula_weight 808.92
_chemical_name_systematic
;
?
;
_space_group_IT_number 2
_symmetry_cell_setting triclinic
_symmetry_space_group_name_Hall '-P 1'
_symmetry_space_group_name_H-M 'P -1'
_atom_sites_solution_hydrogens geom
_atom_sites_solution_primary direct
_atom_sites_solution_secondary difmap
_audit_creation_method SHELXL-97
_cell_angle_alpha 67.748(5)
_cell_angle_beta 63.947(5)
_cell_angle_gamma 64.564(5)
_cell_formula_units_Z 2
_cell_length_a 13.322(4)
_cell_length_b 13.735(4)
_cell_length_c 14.199(4)
_cell_measurement_reflns_used 7140
_cell_measurement_temperature 180(2)
_cell_measurement_theta_max 27.44
_cell_measurement_theta_min 2.62
_cell_volume 2049.2(10)
_computing_cell_refinement 'SAINT (Siemens, 1995)'
_computing_data_collection 'SMART (Siemens, 1994)'
_computing_data_reduction 'SAINT (Siemens, 1995)'
_computing_molecular_graphics 'SHELXTL (Sheldrick, 1997)'
_computing_publication_material 'SHELXTL (Sheldrick, 1997)'
_computing_structure_refinement 'SHELXL-97 (Sheldrick, 1997)'
_computing_structure_solution 'SHELXS-97 (Sheldrick, 1990)'
_diffrn_ambient_temperature 180(2)
_diffrn_detector_area_resol_mean 8.192
_diffrn_measured_fraction_theta_full 0.999
_diffrn_measured_fraction_theta_max 0.917
_diffrn_measurement_device_type 'Siemens SMART diffractometer'
_diffrn_measurement_method '\w scans'
_diffrn_radiation_monochromator graphite
_diffrn_radiation_source 'fine-focus sealed tube'
_diffrn_radiation_type MoK\a
_diffrn_radiation_wavelength 0.71073
_diffrn_reflns_av_R_equivalents 0.0477
_diffrn_reflns_av_sigmaI/netI 0.0591
_diffrn_reflns_limit_h_max 17
_diffrn_reflns_limit_h_min -18
_diffrn_reflns_limit_k_max 18
_diffrn_reflns_limit_k_min -18
_diffrn_reflns_limit_l_max 19
_diffrn_reflns_limit_l_min -19
_diffrn_reflns_number 27724
_diffrn_reflns_theta_full 26.00
_diffrn_reflns_theta_max 29.14
_diffrn_reflns_theta_min 1.64
_diffrn_standards_decay_% nil
_exptl_absorpt_coefficient_mu 0.093
_exptl_absorpt_correction_T_max 0.9802
_exptl_absorpt_correction_T_min 0.8991
_exptl_absorpt_correction_type multi-scan
_exptl_absorpt_process_details 'SADABS (Sheldrick, 1996)'
_exptl_crystal_colour yellow
_exptl_crystal_density_diffrn 1.311
_exptl_crystal_density_method 'not measured'
_exptl_crystal_description block
_exptl_crystal_F_000 860
_exptl_crystal_size_max 0.38
_exptl_crystal_size_mid 0.30
_exptl_crystal_size_min 0.22
_refine_diff_density_max 0.482
_refine_diff_density_min -0.332
_refine_diff_density_rms 0.046
_refine_ls_extinction_method none
_refine_ls_goodness_of_fit_ref 1.031
_refine_ls_hydrogen_treatment mixed
_refine_ls_matrix_type full
_refine_ls_number_parameters 569
_refine_ls_number_reflns 10121
_refine_ls_number_restraints 39
_refine_ls_restrained_S_all 1.058
_refine_ls_R_factor_all 0.1164
_refine_ls_R_factor_gt 0.0653
_refine_ls_shift/su_max 0.000
_refine_ls_shift/su_mean 0.000
_refine_ls_structure_factor_coef Fsqd
_refine_ls_weighting_details 'calc w=1/[\s^2^(Fo^2^)+(0.0805P)^2^+0.6210P] where P=(Fo^2^+2Fc^2^)/3'
_refine_ls_weighting_scheme calc
_refine_ls_wR_factor_gt 0.1623
_refine_ls_wR_factor_ref 0.1860
_reflns_number_gt 5939
_reflns_number_total 10121
_reflns_threshold_expression >2sigma(I)
_cod_data_source_file c3pp25321j.txt
_cod_data_source_block af2
_cod_original_cell_volume 2049.3(10)
_cod_original_sg_symbol_H-M P-1
_cod_database_code 1514876

loop_
_symmetry_equiv_pos_as_xyz
'x, y, z'
'-x, -y, -z'

loop_
_atom_site_label
_atom_site_type_symbol
_atom_site_fract_x
_atom_site_fract_y
_atom_site_fract_z
_atom_site_U_iso_or_equiv
_atom_site_adp_type
_atom_site_occupancy
_atom_site_symmetry_multiplicity
_atom_site_calc_flag
_atom_site_refinement_flags
_atom_site_disorder_assembly
_atom_site_disorder_group
O1 O 0.33772(13) 0.11176(12) 0.74186(11) 0.0499(4) Uani 1 1 d . A .
C2 C 0.33653(17) 0.09554(16) 0.65397(16) 0.0407(5) Uani 1 1 d . . .
C3 C 0.29543(17) 0.01519(16) 0.65892(17) 0.0426(5) Uani 1 1 d . . .
H3A H 0.2622 -0.0285 0.7269 0.051 Uiso 1 1 calc R . .
C4 C 0.30279(17) -0.00127(17) 0.56573(16) 0.0428(5) Uani 1 1 d . . .
H4A H 0.2717 -0.0542 0.5704 0.051 Uiso 1 1 calc R . .
C5 C 0.35466(16) 0.05804(15) 0.46613(16) 0.0413(5) Uani 1 1 d . . .
H5A H 0.3613 0.0446 0.4024 0.050 Uiso 1 1 calc RD . .
C6 C 0.39720(16) 0.13748(15) 0.45904(16) 0.0372(4) Uani 1 1 d . . .
O7 O 0.45581(12) 0.18207(12) 0.26969(11) 0.0470(3) Uani 1 1 d . . .
C7 C 0.46035(16) 0.19342(16) 0.34854(16) 0.0385(4) Uani 1 1 d . . .
C8 C 0.52805(17) 0.25943(16) 0.34192(16) 0.0416(5) Uani 1 1 d . . .
C9 C 0.61570(18) 0.29034(18) 0.24539(18) 0.0480(5) Uani 1 1 d . . .
C10 C 0.6733(2) 0.3556(2) 0.2435(2) 0.0589(6) Uani 1 1 d . . .
H10A H 0.7329 0.3760 0.1793 0.071 Uiso 1 1 calc R . .
C11 C 0.6445(2) 0.3909(2) 0.3338(2) 0.0623(6) Uani 1 1 d . . .
H11A H 0.6834 0.4367 0.3305 0.075 Uiso 1 1 calc R . .
C12 C 0.5602(2) 0.36041(19) 0.4286(2) 0.0542(5) Uani 1 1 d . . .
H12A H 0.5406 0.3857 0.4901 0.065 Uiso 1 1 calc R . .
C13 C 0.50372(17) 0.29237(16) 0.43406(17) 0.0433(5) Uani 1 1 d . . .
O14 O 0.37799(15) 0.30503(13) 0.61145(13) 0.0619(4) Uani 1 1 d . . .
C14 C 0.41819(18) 0.25610(16) 0.54018(17) 0.0437(5) Uani 1 1 d . . .
C15 C 0.38414(16) 0.16117(15) 0.55277(16) 0.0378(4) Uani 1 1 d . . .
O16 O 0.64062(13) 0.25154(13) 0.16115(12) 0.0559(4) Uani 1 1 d . . .
C17 C 0.7150(2) 0.2926(2) 0.05610(19) 0.0612(7) Uani 1 1 d . . .
H17A H 0.7956 0.2725 0.0566 0.073 Uiso 1 1 calc R . .
H17B H 0.6832 0.3743 0.0339 0.073 Uiso 1 1 calc R . .
C18 C 0.7167(2) 0.2392(2) -0.0202(2) 0.0638(7) Uani 1 1 d . . .
H18A H 0.7636 0.1598 -0.0055 0.077 Uiso 1 1 calc R . .
H18B H 0.7575 0.2739 -0.0949 0.077 Uiso 1 1 calc R . .
C19 C 0.5966(2) 0.24754(18) -0.01370(18) 0.0542(6) Uani 1 1 d . . .
H19A H 0.5566 0.2112 0.0605 0.065 Uiso 1 1 calc R . .
H19B H 0.6080 0.2055 -0.0629 0.065 Uiso 1 1 calc R . .
C20 C 0.5158(2) 0.36478(19) -0.04196(18) 0.0570(6) Uani 1 1 d . . .
H20A H 0.5038 0.4072 0.0071 0.068 Uiso 1 1 calc R . .
H20B H 0.5550 0.4013 -0.1164 0.068 Uiso 1 1 calc R . .
C21 C 0.3967(2) 0.3694(2) -0.03412(18) 0.0596(6) Uani 1 1 d . . .
H21A H 0.3551 0.4463 -0.0658 0.072 Uiso 1 1 calc R . .
H21B H 0.4090 0.3211 -0.0777 0.072 Uiso 1 1 calc R . .
C22 C 0.3196(2) 0.33423(19) 0.07895(18) 0.0546(6) Uani 1 1 d . . .
H22A H 0.2445 0.3364 0.0786 0.066 Uiso 1 1 calc R . .
H22B H 0.3596 0.2576 0.1125 0.066 Uiso 1 1 calc R . .
O23 O 0.29750(14) 0.41066(12) 0.13857(12) 0.0550(4) Uani 1 1 d . . .
C24 C 0.24218(18) 0.38876(18) 0.24615(18) 0.0469(5) Uani 1 1 d . A .
C25 C 0.24735(18) 0.45039(17) 0.30056(17) 0.0467(5) Uani 1 1 d . . .
H25A H 0.2888 0.5029 0.2620 0.056 Uiso 1 1 calc R . .
C26 C 0.19234(17) 0.43594(16) 0.41093(16) 0.0413(5) Uani 1 1 d . A .
N27 N 0.19755(16) 0.49364(14) 0.47006(14) 0.0492(4) Uani 1 1 d D . .
C28 C 0.13609(17) 0.48295(16) 0.57719(16) 0.0402(5) Uani 1 1 d . A .
N29 N 0.13646(15) 0.54527(14) 0.62800(14) 0.0457(4) Uani 1 1 d . . .
O30 O 0.07425(14) 0.58904(12) 0.78704(12) 0.0564(4) Uani 1 1 d . . .
C30 C 0.07958(17) 0.53120(16) 0.73641(17) 0.0436(5) Uani 1 1 d . A .
N31 N 0.02510(14) 0.44715(13) 0.79397(13) 0.0418(4) Uani 1 1 d . . .
O32 O -0.04326(13) 0.32009(11) 0.79504(12) 0.0510(4) Uani 1 1 d . . .
C32 C 0.01293(17) 0.38527(16) 0.74458(17) 0.0418(5) Uani 1 1 d . A .
C33 C 0.07431(16) 0.40251(15) 0.62758(16) 0.0385(4) Uani 1 1 d . . .
N34 N 0.07129(14) 0.34270(13) 0.57635(14) 0.0419(4) Uani 1 1 d . A .
C35 C 0.12906(16) 0.35834(16) 0.46832(17) 0.0409(5) Uani 1 1 d . . .
C36 C 0.12724(18) 0.29578(17) 0.41040(18) 0.0469(5) Uani 1 1 d . A .
H36A H 0.0869 0.2423 0.4480 0.056 Uiso 1 1 calc R . .
C37 C 0.18192(18) 0.31013(18) 0.30177(19) 0.0494(5) Uani 1 1 d . . .
H37A H 0.1794 0.2675 0.2640 0.059 Uiso 1 1 calc R A .
C38 C -0.0169(2) 0.42271(18) 0.91318(17) 0.0519(6) Uani 1 1 d . A .
H38A H -0.0759 0.3838 0.9430 0.062 Uiso 1 1 calc R . .
H38B H -0.0552 0.4929 0.9372 0.062 Uiso 1 1 calc R . .
C39 C 0.0856(2) 0.35086(19) 0.95497(18) 0.0590(6) Uani 1 1 d . . .
H39A H 0.0573 0.3436 1.0337 0.071 Uiso 1 1 calc R A .
H39B H 0.1459 0.3889 0.9212 0.071 Uiso 1 1 calc R . .
C40 C 0.1434(2) 0.23510(19) 0.93327(19) 0.0575(6) Uani 1 1 d . A .
H40A H 0.0961 0.1871 0.9890 0.069 Uiso 1 1 calc R . .
H40B H 0.1419 0.2399 0.8625 0.069 Uiso 1 1 calc R . .
C41 C 0.2680(2) 0.1815(2) 0.9329(2) 0.0608(6) Uani 1 1 d . . .
H41A H 0.2711 0.1875 0.9988 0.073 Uiso 1 1 calc R A .
H41B H 0.3173 0.2235 0.8702 0.073 Uiso 1 1 calc R . .
C42 C 0.3209(2) 0.0606(2) 0.92807(19) 0.0591(6) Uani 1 1 d . A .
H42A H 0.4067 0.0372 0.9136 0.071 Uiso 1 1 calc R . .
H42B H 0.2866 0.0156 0.9995 0.071 Uiso 1 1 calc R . .
C43 C 0.3013(2) 0.03597(18) 0.84358(17) 0.0497(5) Uani 1 1 d . . .
H43A H 0.3479 -0.0415 0.8374 0.060 Uiso 1 1 calc R A .
H43B H 0.2171 0.0452 0.8641 0.060 Uiso 1 1 calc R . .
C44 C 0.2807(2) 0.5591(2) 0.4208(2) 0.0365(5) Uani 0.75 1 d P A 1
H44A H 0.3502 0.5261 0.3636 0.044 Uiso 0.75 1 calc PR A 1
H44B H 0.3082 0.5563 0.4764 0.044 Uiso 0.75 1 calc PR A 1
C45 C 0.2206(3) 0.6798(2) 0.3725(2) 0.0477(7) Uani 0.75 1 d PU A 1
H45A H 0.1505 0.7151 0.4279 0.057 Uiso 0.75 1 calc PR A 1
H45B H 0.1971 0.6857 0.3129 0.057 Uiso 0.75 1 calc PR A 1
C46 C 0.3240(3) 0.7337(3) 0.3292(3) 0.0619(8) Uani 0.75 1 d PU A 1
H46A H 0.3536 0.7189 0.3878 0.074 Uiso 0.75 1 calc PR A 1
H46B H 0.3905 0.7027 0.2692 0.074 Uiso 0.75 1 calc PR A 1
C47 C 0.2672(3) 0.8593(3) 0.2902(3) 0.0717(9) Uani 0.75 1 d PU A 1
H47A H 0.2002 0.8895 0.3504 0.086 Uiso 0.75 1 calc PR A 1
H47B H 0.2377 0.8735 0.2318 0.086 Uiso 0.75 1 calc PR A 1
C48 C 0.3637(4) 0.9160(3) 0.2479(4) 0.0855(11) Uani 0.75 1 d PU A 1
H48A H 0.3986 0.8951 0.3044 0.103 Uiso 0.75 1 calc PR A 1
H48B H 0.4273 0.8899 0.1839 0.103 Uiso 0.75 1 calc PR A 1
C49 C 0.3122(5) 1.0363(4) 0.2190(4) 0.0993(13) Uani 0.75 1 d PU A 1
H49A H 0.3743 1.0707 0.1879 0.149 Uiso 0.75 1 calc PR A 1
H49B H 0.2539 1.0625 0.2837 0.149 Uiso 0.75 1 calc PR A 1
H49C H 0.2738 1.0564 0.1662 0.149 Uiso 0.75 1 calc PR A 1
C44A C 0.2044(10) 0.6149(9) 0.4056(10) 0.076(2) Uiso 0.25 1 d PDU A 2
H44C H 0.1847 0.6375 0.3392 0.091 Uiso 0.25 1 calc PR A 2
H44D H 0.1481 0.6688 0.4507 0.091 Uiso 0.25 1 calc PR A 2
C45A C 0.3186(10) 0.6118(10) 0.3799(10) 0.083(2) Uiso 0.25 1 d PDU A 2
H45C H 0.3787 0.5606 0.3331 0.100 Uiso 0.25 1 calc PR A 2
H45D H 0.3399 0.5986 0.4432 0.100 Uiso 0.25 1 calc PR A 2
C46A C 0.2835(13) 0.7441(10) 0.3139(11) 0.085(2) Uiso 0.25 1 d PDU A 2
H46C H 0.3384 0.7531 0.2388 0.102 Uiso 0.25 1 calc PR A 2
H46D H 0.2025 0.7701 0.3121 0.102 Uiso 0.25 1 calc PR A 2
C47A C 0.2913(10) 0.8045(10) 0.3679(9) 0.077(2) Uiso 0.25 1 d PDU A 2
H47C H 0.3352 0.7511 0.4175 0.092 Uiso 0.25 1 calc PR A 2
H47D H 0.2103 0.8382 0.4133 0.092 Uiso 0.25 1 calc PR A 2
C48A C 0.3442(8) 0.8913(6) 0.3090(9) 0.091(3) Uiso 0.25 1 d PDU A 2
H48C H 0.3681 0.9036 0.3593 0.110 Uiso 0.25 1 calc PR A 2
H48D H 0.4175 0.8619 0.2523 0.110 Uiso 0.25 1 calc PR A 2
C49A C 0.2869(15) 0.9887(14) 0.2621(14) 0.102(4) Uiso 0.25 1 d PU A 2
H49D H 0.3317 1.0399 0.2363 0.153 Uiso 0.25 1 calc PR A 2
H49E H 0.2096 1.0171 0.3140 0.153 Uiso 0.25 1 calc PR A 2
H49F H 0.2763 0.9820 0.2010 0.153 Uiso 0.25 1 calc PR A 2
O101 O 0.03508(17) 1.00461(16) 0.59767(16) 0.0766(5) Uani 1 1 d . . .
C102 C 0.0457(2) 0.9062(3) 0.6212(2) 0.0704(7) Uani 1 1 d . . .
H10B H 0.0486 0.8781 0.5680 0.084 Uiso 1 1 calc R . .
N103 N 0.0534(2) 0.83668(19) 0.7116(2) 0.0763(6) Uani 1 1 d D . .
H03A H 0.053(3) 0.861(3) 0.764(2) 0.114 Uiso 1 1 d D . .
H03B H 0.062(3) 0.7636(15) 0.727(3) 0.114 Uiso 1 1 d D . .
O201 O 0.03679(17) 0.93627(15) 0.87640(15) 0.0741(5) Uani 1 1 d . . .
C202 C 0.0096(2) 1.0384(2) 0.8551(2) 0.0550(6) Uani 1 1 d . . .
H20C H -0.0056 1.0710 0.9102 0.066 Uiso 1 1 calc R . .
N203 N 0.00006(17) 1.10504(16) 0.76290(18) 0.0561(5) Uani 1 1 d D . .
H03C H 0.011(2) 1.079(2) 0.7095(17) 0.084 Uiso 1 1 d D . .
H03D H -0.015(2) 1.1761(14) 0.754(2) 0.084 Uiso 1 1 d D . .

loop_
_atom_site_aniso_label
_atom_site_aniso_U_11
_atom_site_aniso_U_22
_atom_site_aniso_U_33
_atom_site_aniso_U_23
_atom_site_aniso_U_13
_atom_site_aniso_U_12
O1 0.0578(8) 0.0523(8) 0.0413(8) -0.0122(6) -0.0116(7) -0.0229(7)
C2 0.0318(9) 0.0424(10) 0.0425(10) -0.0153(8) -0.0086(8) -0.0062(8)
C3 0.0347(10) 0.0410(10) 0.0441(11) -0.0101(9) -0.0060(8) -0.0119(8)
C4 0.0370(10) 0.0422(10) 0.0502(11) -0.0111(9) -0.0124(9) -0.0152(8)
C5 0.0354(10) 0.0455(10) 0.0441(11) -0.0125(9) -0.0128(8) -0.0124(8)
C6 0.0303(9) 0.0344(9) 0.0445(10) -0.0090(8) -0.0147(8) -0.0058(7)
O7 0.0468(8) 0.0563(8) 0.0409(7) -0.0087(6) -0.0125(6) -0.0232(7)
C7 0.0306(9) 0.0356(9) 0.0446(11) -0.0078(8) -0.0132(8) -0.0068(8)
C8 0.0393(10) 0.0357(10) 0.0484(11) 0.0011(8) -0.0225(9) -0.0117(8)
C9 0.0434(11) 0.0460(11) 0.0527(12) 0.0029(9) -0.0225(9) -0.0182(9)
C10 0.0560(12) 0.0657(14) 0.0603(14) 0.0109(11) -0.0281(11) -0.0367(11)
C11 0.0703(13) 0.0608(13) 0.0735(15) 0.0095(11) -0.0414(12) -0.0399(11)
C12 0.0619(12) 0.0512(12) 0.0636(13) -0.0019(10) -0.0365(11) -0.0240(10)
C13 0.0426(10) 0.0353(10) 0.0544(12) -0.0021(9) -0.0263(9) -0.0111(8)
O14 0.0787(11) 0.0520(9) 0.0604(9) -0.0186(7) -0.0184(8) -0.0253(8)
C14 0.0443(10) 0.0381(10) 0.0518(12) -0.0085(9) -0.0237(9) -0.0095(9)
C15 0.0285(9) 0.0363(9) 0.0453(11) -0.0100(8) -0.0124(8) -0.0067(8)
O16 0.0540(9) 0.0622(9) 0.0460(8) -0.0029(7) -0.0065(7) -0.0322(7)
C17 0.0485(12) 0.0665(14) 0.0554(14) 0.0044(11) -0.0091(11) -0.0312(11)
C18 0.0573(14) 0.0571(14) 0.0503(13) -0.0082(11) 0.0047(11) -0.0218(12)
C19 0.0611(14) 0.0500(12) 0.0415(11) -0.0121(9) -0.0038(10) -0.0213(11)
C20 0.0766(15) 0.0486(12) 0.0429(12) -0.0091(10) -0.0156(11) -0.0229(11)
C21 0.0814(16) 0.0548(13) 0.0501(12) -0.0130(10) -0.0301(12) -0.0188(12)
C22 0.0593(13) 0.0569(12) 0.0605(13) -0.0252(10) -0.0262(11) -0.0131(11)
O23 0.0660(9) 0.0540(8) 0.0519(8) -0.0191(7) -0.0226(7) -0.0160(7)
C24 0.0421(11) 0.0470(11) 0.0534(12) -0.0179(9) -0.0219(9) -0.0041(9)
C25 0.0474(11) 0.0431(11) 0.0541(12) -0.0138(9) -0.0185(10) -0.0143(9)
C26 0.0391(10) 0.0381(10) 0.0502(11) -0.0142(8) -0.0176(9) -0.0090(8)
N27 0.0559(10) 0.0506(9) 0.0502(10) -0.0166(8) -0.0101(8) -0.0283(8)
C28 0.0363(10) 0.0380(10) 0.0484(11) -0.0134(8) -0.0114(8) -0.0134(8)
N29 0.0463(9) 0.0462(9) 0.0506(10) -0.0172(8) -0.0073(8) -0.0239(8)
O30 0.0645(9) 0.0555(8) 0.0578(9) -0.0285(7) -0.0019(7) -0.0322(7)
C30 0.0382(10) 0.0397(10) 0.0535(12) -0.0176(9) -0.0068(9) -0.0158(8)
N31 0.0371(8) 0.0382(8) 0.0485(9) -0.0166(7) -0.0046(7) -0.0149(7)
O32 0.0504(8) 0.0436(7) 0.0608(9) -0.0148(7) -0.0083(7) -0.0245(7)
C32 0.0346(10) 0.0337(9) 0.0563(12) -0.0163(9) -0.0110(9) -0.0092(8)
C33 0.0308(9) 0.0312(9) 0.0549(11) -0.0136(8) -0.0142(8) -0.0082(7)
N34 0.0336(8) 0.0365(8) 0.0578(10) -0.0157(7) -0.0150(7) -0.0092(7)
C35 0.0324(9) 0.0369(10) 0.0573(12) -0.0161(9) -0.0183(9) -0.0064(8)
C36 0.0393(10) 0.0449(11) 0.0664(13) -0.0219(10) -0.0187(10) -0.0131(9)
C37 0.0444(11) 0.0511(11) 0.0664(13) -0.0282(10) -0.0232(10) -0.0094(9)
C38 0.0538(12) 0.0483(11) 0.0504(12) -0.0252(10) 0.0062(10) -0.0258(10)
C39 0.0787(16) 0.0556(13) 0.0438(12) -0.0176(10) -0.0117(11) -0.0258(12)
C40 0.0713(15) 0.0521(12) 0.0507(13) -0.0158(10) -0.0155(11) -0.0227(11)
C41 0.0819(16) 0.0597(13) 0.0536(13) -0.0149(11) -0.0287(12) -0.0259(12)
C42 0.0696(15) 0.0571(13) 0.0508(13) -0.0111(11) -0.0235(11) -0.0180(12)
C43 0.0560(13) 0.0442(11) 0.0430(11) -0.0111(9) -0.0133(10) -0.0129(10)
C44 0.0308(11) 0.0462(13) 0.0409(13) -0.0132(11) -0.0092(10) -0.0198(11)
C45 0.0611(15) 0.0420(13) 0.0446(14) -0.0079(11) -0.0082(12) -0.0317(12)
C46 0.0828(17) 0.0710(16) 0.0554(16) -0.0020(13) -0.0268(14) -0.0518(14)
C47 0.0905(19) 0.0718(17) 0.0655(18) -0.0181(15) -0.0151(16) -0.0460(15)
C48 0.101(2) 0.084(2) 0.084(2) -0.0289(18) -0.004(2) -0.0591(19)
C49 0.147(3) 0.098(3) 0.084(3) 0.000(2) -0.054(3) -0.069(3)
O101 0.0909(12) 0.0739(12) 0.0824(12) -0.0191(10) -0.0386(10) -0.0302(10)
C102 0.0655(15) 0.0789(17) 0.0799(17) -0.0294(15) -0.0266(13) -0.0224(14)
N103 0.0832(15) 0.0598(12) 0.1018(17) -0.0312(13) -0.0404(13) -0.0160(12)
O201 0.0976(13) 0.0608(10) 0.0679(11) -0.0062(8) -0.0265(10) -0.0370(10)
C202 0.0482(12) 0.0621(14) 0.0591(14) -0.0229(11) -0.0073(10) -0.0244(11)
N203 0.0542(11) 0.0448(10) 0.0725(13) -0.0205(10) -0.0212(10) -0.0125(9)

loop_
_atom_type_symbol
_atom_type_description
_atom_type_scat_dispersion_real
_atom_type_scat_dispersion_imag
_atom_type_scat_source
C C 0.0033 0.0016 'International Tables Vol C Tables 4.2.6.8 and 6.1.1.4'
H H 0.0000 0.0000 'International Tables Vol C Tables 4.2.6.8 and 6.1.1.4'
N N 0.0061 0.0033 'International Tables Vol C Tables 4.2.6.8 and 6.1.1.4'
O O 0.0106 0.0060 'International Tables Vol C Tables 4.2.6.8 and 6.1.1.4'

loop_
_geom_angle_atom_site_label_1
_geom_angle_atom_site_label_2
_geom_angle_atom_site_label_3
_geom_angle
C2 O1 C43 116.84(16)
O1 C2 C3 123.40(18)
O1 C2 C15 117.17(18)
C3 C2 C15 119.38(19)
C4 C3 C2 120.49(19)
C4 C3 H3A 119.8
C2 C3 H3A 119.8
C5 C4 C3 120.8(2)
C5 C4 H4A 119.6
C3 C4 H4A 119.6
C4 C5 C6 119.78(19)
C4 C5 H5A 120.1
C6 C5 H5A 120.1
C5 C6 C15 120.71(18)
C5 C6 C7 117.22(18)
C15 C6 C7 122.04(18)
O7 C7 C8 123.36(18)
O7 C7 C6 119.75(18)
C8 C7 C6 116.88(18)
C13 C8 C9 119.2(2)
C13 C8 C7 118.91(18)
C9 C8 C7 121.9(2)
O16 C9 C10 123.9(2)
O16 C9 C8 117.06(19)
C10 C9 C8 119.0(2)
C11 C10 C9 120.8(2)
C11 C10 H10A 119.6
C9 C10 H10A 119.6
C12 C11 C10 120.8(2)
C12 C11 H11A 119.6
C10 C11 H11A 119.6
C11 C12 C13 119.8(2)
C11 C12 H12A 120.1
C13 C12 H12A 120.1
C12 C13 C8 120.3(2)
C12 C13 C14 117.9(2)
C8 C13 C14 121.83(19)
O14 C14 C15 122.81(19)
O14 C14 C13 120.21(19)
C15 C14 C13 116.97(18)
C6 C15 C2 118.59(18)
C6 C15 C14 118.22(17)
C2 C15 C14 123.18(19)
C9 O16 C17 120.22(18)
O16 C17 C18 106.43(19)
O16 C17 H17A 110.4
C18 C17 H17A 110.4
O16 C17 H17B 110.4
C18 C17 H17B 110.4
H17A C17 H17B 108.6
C17 C18 C19 115.15(19)
C17 C18 H18A 108.5
C19 C18 H18A 108.5
C17 C18 H18B 108.5
C19 C18 H18B 108.5
H18A C18 H18B 107.5
C18 C19 C20 115.3(2)
C18 C19 H19A 108.4
C20 C19 H19A 108.4
C18 C19 H19B 108.4
C20 C19 H19B 108.4
H19A C19 H19B 107.5
C21 C20 C19 113.6(2)
C21 C20 H20A 108.8
C19 C20 H20A 108.8
C21 C20 H20B 108.8
C19 C20 H20B 108.8
H20A C20 H20B 107.7
C22 C21 C20 114.03(19)
C22 C21 H21A 108.7
C20 C21 H21A 108.7
C22 C21 H21B 108.7
C20 C21 H21B 108.7
H21A C21 H21B 107.6
O23 C22 C21 107.29(19)
O23 C22 H22A 110.3
C21 C22 H22A 110.3
O23 C22 H22B 110.3
C21 C22 H22B 110.3
H22A C22 H22B 108.5
C24 O23 C22 118.76(17)
O23 C24 C25 115.3(2)
O23 C24 C37 124.0(2)
C25 C24 C37 120.8(2)
C24 C25 C26 120.2(2)
C24 C25 H25A 119.9
C26 C25 H25A 119.9
C25 C26 N27 122.56(19)
C25 C26 C35 119.81(19)
N27 C26 C35 117.62(18)
C28 N27 C26 121.01(17)
C28 N27 C44 117.68(18)
C26 N27 C44 120.97(18)
C28 N27 C44A 114.7(5)
C26 N27 C44A 114.0(5)
C44 N27 C44A 39.0(4)
N29 C28 N27 118.90(18)
N29 C28 C33 124.33(18)
N27 C28 C33 116.77(18)
C28 N29 C30 119.12(17)
O30 C30 N29 121.81(18)
O30 C30 N31 118.01(19)
N29 C30 N31 120.18(18)
C32 N31 C30 123.44(17)
C32 N31 C38 118.87(16)
C30 N31 C38 117.66(17)
O32 C32 N31 122.28(19)
O32 C32 C33 122.84(19)
N31 C32 C33 114.88(17)
N34 C33 C28 124.29(19)
N34 C33 C32 118.18(17)
C28 C33 C32 117.52(18)
C33 N34 C35 117.91(17)
N34 C35 C36 119.48(18)
N34 C35 C26 122.18(18)
C36 C35 C26 118.34(19)
C37 C36 C35 121.6(2)
C37 C36 H36A 119.2
C35 C36 H36A 119.2
C36 C37 C24 119.2(2)
C36 C37 H37A 120.4
C24 C37 H37A 120.4
N31 C38 C39 110.17(17)
N31 C38 H38A 109.6
C39 C38 H38A 109.6
N31 C38 H38B 109.6
C39 C38 H38B 109.6
H38A C38 H38B 108.1
C38 C39 C40 114.3(2)
C38 C39 H39A 108.7
C40 C39 H39A 108.7
C38 C39 H39B 108.7
C40 C39 H39B 108.7
H39A C39 H39B 107.6
C41 C40 C39 114.2(2)
C41 C40 H40A 108.7
C39 C40 H40A 108.7
C41 C40 H40B 108.7
C39 C40 H40B 108.7
H40A C40 H40B 107.6
C40 C41 C42 114.9(2)
C40 C41 H41A 108.5
C42 C41 H41A 108.5
C40 C41 H41B 108.5
C42 C41 H41B 108.5
H41A C41 H41B 107.5
C43 C42 C41 114.4(2)
C43 C42 H42A 108.7
C41 C42 H42A 108.7
C43 C42 H42B 108.7
C41 C42 H42B 108.7
H42A C42 H42B 107.6
O1 C43 C42 108.45(19)
O1 C43 H43A 110.0
C42 C43 H43A 110.0
O1 C43 H43B 110.0
C42 C43 H43B 110.0
H43A C43 H43B 108.4
N27 C44 C45 110.6(2)
N27 C44 H44A 109.5
C45 C44 H44A 109.5
N27 C44 H44B 109.5
C45 C44 H44B 109.5
H44A C44 H44B 108.1
C44 C45 C46 101.6(2)
C44 C45 H45A 111.5
C46 C45 H45A 111.5
C44 C45 H45B 111.5
C46 C45 H45B 111.5
H45A C45 H45B 109.3
C47 C46 C45 105.6(3)
C47 C46 H46A 110.6
C45 C46 H46A 110.6
C47 C46 H46B 110.6
C45 C46 H46B 110.6
H46A C46 H46B 108.8
C46 C47 C48 107.7(3)
C46 C47 H47A 110.2
C48 C47 H47A 110.2
C46 C47 H47B 110.2
C48 C47 H47B 110.2
H47A C47 H47B 108.5
C49 C48 C47 110.1(4)
C49 C48 H48A 109.6
C47 C48 H48A 109.6
C49 C48 H48B 109.6
C47 C48 H48B 109.6
H48A C48 H48B 108.1
C45A C44A N27 107.1(9)
C45A C44A H44C 110.3
N27 C44A H44C 110.3
C45A C44A H44D 110.3
N27 C44A H44D 110.3
H44C C44A H44D 108.5
C44A C45A C46A 89.1(9)
C44A C45A H45C 113.8
C46A C45A H45C 113.8
C44A C45A H45D 113.8
C46A C45A H45D 113.8
H45C C45A H45D 111.0
C47A C46A C45A 107.4(11)
C47A C46A H46C 110.2
C45A C46A H46C 110.2
C47A C46A H46D 110.2
C45A C46A H46D 110.2
H46C C46A H46D 108.5
C46A C47A C48A 120.4(11)
C46A C47A H47C 107.2
C48A C47A H47C 107.2
C46A C47A H47D 107.2
C48A C47A H47D 107.2
H47C C47A H47D 106.9
C49A C48A C47A 121.4(11)
C49A C48A H48C 107.0
C47A C48A H48C 107.0
C49A C48A H48D 107.0
C47A C48A H48D 107.0
H48C C48A H48D 106.7
C48A C49A H49D 109.5
C48A C49A H49E 109.5
H49D C49A H49E 109.5
C48A C49A H49F 109.5
H49D C49A H49F 109.5
H49E C49A H49F 109.5
O101 C102 N103 126.2(3)
O101 C102 H10B 116.9
N103 C102 H10B 116.9
C102 N103 H03A 119(2)
C102 N103 H03B 124(2)
H03A N103 H03B 117(3)
O201 C202 N203 125.3(2)
O201 C202 H20C 117.4
N203 C202 H20C 117.4
C202 N203 H03C 120.6(17)
C202 N203 H03D 118.8(19)
H03C N203 H03D 121(3)

loop_
_geom_bond_atom_site_label_1
_geom_bond_atom_site_label_2
_geom_bond_distance
O1 C2 1.356(3)
O1 C43 1.444(3)
C2 C3 1.396(3)
C2 C15 1.410(3)
C3 C4 1.380(3)
C3 H3A 0.9500
C4 C5 1.376(3)
C4 H4A 0.9500
C5 C6 1.386(3)
C5 H5A 0.9500
C6 C15 1.408(3)
C6 C7 1.498(3)
O7 C7 1.217(2)
C7 C8 1.486(3)
C8 C13 1.404(3)
C8 C9 1.415(3)
C9 O16 1.344(3)
C9 C10 1.395(3)
C10 C11 1.380(4)
C10 H10A 0.9500
C11 C12 1.378(3)
C11 H11A 0.9500
C12 C13 1.394(3)
C12 H12A 0.9500
C13 C14 1.493(3)
O14 C14 1.222(3)
C14 C15 1.483(3)
O16 C17 1.439(3)
C17 C18 1.510(4)
C17 H17A 0.9900
C17 H17B 0.9900
C18 C19 1.518(4)
C18 H18A 0.9900
C18 H18B 0.9900
C19 C20 1.521(3)
C19 H19A 0.9900
C19 H19B 0.9900
C20 C21 1.516(4)
C20 H20A 0.9900
C20 H20B 0.9900
C21 C22 1.502(3)
C21 H21A 0.9900
C21 H21B 0.9900
C22 O23 1.447(3)
C22 H22A 0.9900
C22 H22B 0.9900
O23 C24 1.349(3)
C24 C25 1.382(3)
C24 C37 1.406(3)
C25 C26 1.383(3)
C25 H25A 0.9500
C26 N27 1.393(3)
C26 C35 1.422(3)
N27 C28 1.359(3)
N27 C44 1.490(3)
N27 C44A 1.589(11)
C28 N29 1.314(3)
C28 C33 1.441(3)
N29 C30 1.363(3)
O30 C30 1.222(2)
C30 N31 1.418(3)
N31 C32 1.382(3)
N31 C38 1.480(3)
O32 C32 1.222(2)
C32 C33 1.470(3)
C33 N34 1.308(3)
N34 C35 1.359(3)
C35 C36 1.409(3)
C36 C37 1.362(3)
C36 H36A 0.9500
C37 H37A 0.9500
C38 C39 1.517(3)
C38 H38A 0.9900
C38 H38B 0.9900
C39 C40 1.525(3)
C39 H39A 0.9900
C39 H39B 0.9900
C40 C41 1.498(4)
C40 H40A 0.9900
C40 H40B 0.9900
C41 C42 1.516(3)
C41 H41A 0.9900
C41 H41B 0.9900
C42 C43 1.509(3)
C42 H42A 0.9900
C42 H42B 0.9900
C43 H43A 0.9900
C43 H43B 0.9900
C44 C45 1.530(4)
C44 H44A 0.9900
C44 H44B 0.9900
C45 C46 1.616(4)
C45 H45A 0.9900
C45 H45B 0.9900
C46 C47 1.542(5)
C46 H46A 0.9900
C46 H46B 0.9900
C47 C48 1.564(5)
C47 H47A 0.9900
C47 H47B 0.9900
C48 C49 1.459(6)
C48 H48A 0.9900
C48 H48B 0.9900
C49 H49A 0.9800
C49 H49B 0.9800
C49 H49C 0.9800
C44A C45A 1.385(13)
C44A H44C 0.9900
C44A H44D 0.9900
C45A C46A 1.662(14)
C45A H45C 0.9900
C45A H45D 0.9900
C46A C47A 1.383(14)
C46A H46C 0.9900
C46A H46D 0.9900
C47A C48A 1.436(12)
C47A H47C 0.9900
C47A H47D 0.9900
C48A C49A 1.308(19)
C48A H48C 0.9900
C48A H48D 0.9900
C49A H49D 0.9800
C49A H49E 0.9800
C49A H49F 0.9800
O101 C102 1.222(3)
C102 N103 1.293(4)
C102 H10B 0.9500
N103 H03A 0.919(18)
N103 H03B 0.910(17)
O201 C202 1.236(3)
C202 N203 1.306(3)
C202 H20C 0.9500
N203 H03C 0.893(17)
N203 H03D 0.877(16)

loop_
_geom_hbond_atom_site_label_D
_geom_hbond_atom_site_label_H
_geom_hbond_atom_site_label_A
_geom_hbond_distance_DH
_geom_hbond_distance_HA
_geom_hbond_distance_DA
_geom_hbond_angle_DHA
_geom_hbond_site_symmetry_A
N103 H03A O201 0.919(18) 2.104(19) 3.017(3) 172(3) .
N103 H03B O30 0.910(17) 2.176(18) 3.080(3) 172(3) .
N203 H03C O101 0.893(17) 2.035(18) 2.926(3) 175(2) .
N203 H03D O32 0.877(16) 2.11(2) 2.931(3) 156(3) 1_565
C202 H20C O201 0.95 2.84 3.713(3) 153.4 2_577
